data_7114510
loop_
_publ_author_name
'Hu, Jiaxin'
'Barbour, Leonard J.'
'Ferdani, Riccardo'
'Gokel, George W.'

_publ_section_title
;
 Calcium cation complexation by lariat ether receptors having
 arene-terminated sidearms
;
_journal_issue 17
_journal_name_full 'Chemical Communications'
_journal_page_first 1806
_journal_paper_doi 10.1039/b204311b
_journal_year 2002
_chemical_formula_sum 'C20 H40 Ca I2 N2 O9'
_chemical_formula_weight 746.42
_chemical_name_systematic
;
N-2-((3-indolyl)ethyl)aza-15-crown-5.calcium diiodide
;
_space_group_IT_number 4
_symmetry_space_group_name_Hall 'P 2yb'
_symmetry_space_group_name_H-M 'P 1 21 1'
_atom_sites_solution_hydrogens geom
_atom_sites_solution_primary direct
_atom_sites_solution_secondary difmap
_audit_creation_method SHELXL-97
_cell_angle_alpha 90.00
_cell_angle_beta 110.326(2)
_cell_angle_gamma 90.00
_cell_formula_units_Z 2
_cell_length_a 9.8848(12)
_cell_length_b 12.7563(16)
_cell_length_c 12.3719(16)
_cell_measurement_temperature 173(2)
_cell_volume 1462.9(3)
_computing_structure_refinement 'SHELXL-97 (Sheldrick, 1997)'
_computing_structure_solution 'SHELXS-97 (Sheldrick, 1990)'
_diffrn_ambient_temperature 173(2)
_diffrn_measured_fraction_theta_full 0.999
_diffrn_measured_fraction_theta_max 0.999
_diffrn_radiation_monochromator graphite
_diffrn_radiation_source 'fine-focus sealed tube'
_diffrn_radiation_type MoK\a
_diffrn_radiation_wavelength 0.71073
_diffrn_reflns_av_R_equivalents 0.0208
_diffrn_reflns_av_sigmaI/netI 0.0294
_diffrn_reflns_limit_h_max 12
_diffrn_reflns_limit_h_min -10
_diffrn_reflns_limit_k_max 16
_diffrn_reflns_limit_k_min -15
_diffrn_reflns_limit_l_max 10
_diffrn_reflns_limit_l_min -15
_diffrn_reflns_number 9284
_diffrn_reflns_theta_full 27.12
_diffrn_reflns_theta_max 27.12
_diffrn_reflns_theta_min 1.76
_exptl_absorpt_coefficient_mu 2.370
_exptl_absorpt_correction_T_max 0.6486
_exptl_absorpt_correction_T_min 0.5887
_exptl_crystal_density_diffrn 1.695
_exptl_crystal_density_method 'not measured'
_exptl_crystal_F_000 744
_exptl_crystal_size_max 0.25
_exptl_crystal_size_mid 0.20
_exptl_crystal_size_min 0.20
_refine_diff_density_max 0.848
_refine_diff_density_min -0.407
_refine_diff_density_rms 0.077
_refine_ls_abs_structure_details 'Flack H D (1983), Acta Cryst. A39, 876-881'
_refine_ls_abs_structure_Flack 0.026(14)
_refine_ls_extinction_method none
_refine_ls_goodness_of_fit_ref 1.007
_refine_ls_hydrogen_treatment mixed
_refine_ls_matrix_type full
_refine_ls_number_parameters 347
_refine_ls_number_reflns 6240
_refine_ls_number_restraints 12
_refine_ls_restrained_S_all 1.007
_refine_ls_R_factor_all 0.0279
_refine_ls_R_factor_gt 0.0262
_refine_ls_shift/su_max 0.210
_refine_ls_shift/su_mean 0.008
_refine_ls_structure_factor_coef Fsqd
_refine_ls_weighting_details 'calc w=1/[\s^2^(Fo^2^)+(0.0395P)^2^+0.0000P] where P=(Fo^2^+2Fc^2^)/3'
_refine_ls_weighting_scheme calc
_refine_ls_wR_factor_gt 0.0624
_refine_ls_wR_factor_ref 0.0633
_reflns_number_gt 5986
_reflns_number_total 6240
_reflns_threshold_expression >2sigma(I)
_cod_data_source_file b204311b.txt
_cod_data_source_block e:\_georg~1\jxh\jx19ef~1\sad
_cod_database_code 7114510

loop_
_symmetry_equiv_pos_as_xyz
'x, y, z'
'-x, y+1/2, -z'

loop_
_atom_site_label
_atom_site_type_symbol
_atom_site_fract_x
_atom_site_fract_y
_atom_site_fract_z
_atom_site_U_iso_or_equiv
_atom_site_adp_type
_atom_site_occupancy
_atom_site_symmetry_multiplicity
_atom_site_calc_flag
_atom_site_refinement_flags
I1 I 0.73781(3) 0.098453(18) 0.27422(2) 0.03876(7) Uani 1 1 d .
I2 I 0.98308(2) -0.224744(18) 0.00511(2) 0.03564(7) Uani 1 1 d .
Ca1 Ca 1.29976(7) -0.00022(5) -0.16044(5) 0.02164(13) Uani 1 1 d .
O24 O 1.3420(2) -0.0807(2) -0.3263(2) 0.0277(5) Uani 1 1 d .
O21 O 1.5560(2) -0.0660(2) -0.1236(2) 0.0306(5) Uani 1 1 d .
O18 O 1.4808(3) 0.1393(2) -0.1412(2) 0.0317(6) Uani 1 1 d .
C19 C 1.6286(4) 0.1108(3) -0.0819(3) 0.0362(8) Uani 1 1 d .
H19A H 1.6462 0.0994 0.0010 0.043 Uiso 1 1 calc R
H19B H 1.6938 0.1669 -0.0896 0.043 Uiso 1 1 calc R
C25 C 1.2391(4) -0.0790(3) -0.4412(3) 0.0320(8) Uani 1 1 d .
H25A H 1.1862 -0.1464 -0.4591 0.038 Uiso 1 1 calc R
H25B H 1.2886 -0.0681 -0.4975 0.038 Uiso 1 1 calc R
C20 C 1.6547(4) 0.0120(3) -0.1362(4) 0.0384(9) Uani 1 1 d .
H20A H 1.6384 0.0238 -0.2189 0.046 Uiso 1 1 calc R
H20B H 1.7555 -0.0117 -0.0979 0.046 Uiso 1 1 calc R
C23 C 1.4701(4) -0.1394(3) -0.3177(3) 0.0357(9) Uani 1 1 d .
H23A H 1.5309 -0.0991 -0.3518 0.043 Uiso 1 1 calc R
H23B H 1.4437 -0.2068 -0.3594 0.043 Uiso 1 1 calc R
C22 C 1.5509(4) -0.1589(3) -0.1912(4) 0.0357(9) Uani 1 1 d .
H22A H 1.5029 -0.2159 -0.1639 0.043 Uiso 1 1 calc R
H22B H 1.6504 -0.1818 -0.1803 0.043 Uiso 1 1 calc R
O15 O 1.2035(3) 0.17767(18) -0.2159(2) 0.0269(5) Uani 1 1 d .
N12 N 1.0754(3) 0.0041(2) -0.3541(2) 0.0243(6) Uani 1 1 d .
C26 C 1.1356(4) 0.0101(3) -0.4479(3) 0.0309(8) Uani 1 1 d .
H26A H 1.1867 0.0777 -0.4429 0.037 Uiso 1 1 calc R
H26B H 1.0559 0.0077 -0.5232 0.037 Uiso 1 1 calc R
C14 C 1.0833(4) 0.1969(3) -0.3191(3) 0.0313(8) Uani 1 1 d .
H14A H 1.1182 0.2167 -0.3822 0.038 Uiso 1 1 calc R
H14B H 1.0249 0.2556 -0.3065 0.038 Uiso 1 1 calc R
C11 C 0.9856(4) -0.0896(3) -0.3601(3) 0.0252(7) Uani 1 1 d .
H11A H 0.9582 -0.0911 -0.2903 0.030 Uiso 1 1 calc R
H11B H 1.0451 -0.1525 -0.3578 0.030 Uiso 1 1 calc R
C13 C 0.9919(3) 0.0998(3) -0.3519(3) 0.0290(7) Uani 1 1 d .
H13A H 0.9412 0.0895 -0.2964 0.035 Uiso 1 1 calc R
H13B H 0.9179 0.1103 -0.4291 0.035 Uiso 1 1 calc R
O3W O 1.0942(3) 0.0181(2) -0.0936(2) 0.0309(5) Uani 1 1 d D
O1W O 1.4038(3) 0.0134(2) 0.0479(2) 0.0366(6) Uani 1 1 d D
O2W O 1.2473(3) -0.1755(2) -0.1250(2) 0.0306(5) Uani 1 1 d D
C16 C 1.2981(4) 0.2665(3) -0.1857(3) 0.0337(8) Uani 1 1 d .
H16A H 1.2543 0.3229 -0.1537 0.040 Uiso 1 1 calc R
H16B H 1.3146 0.2940 -0.2550 0.040 Uiso 1 1 calc R
C8 C 0.6072(4) -0.2023(3) -0.5411(3) 0.0290(8) Uani 1 1 d .
N2 N 0.6616(4) -0.3349(3) -0.4137(3) 0.0379(8) Uani 1 1 d .
H2 H 0.6558 -0.3924 -0.3762 0.045 Uiso 1 1 calc R
C9 C 0.7530(4) -0.1875(3) -0.4623(3) 0.0275(7) Uani 1 1 d .
C3 C 0.5557(4) -0.2965(3) -0.5085(3) 0.0327(8) Uani 1 1 d .
C10 C 0.8473(4) -0.0974(3) -0.4665(3) 0.0305(7) Uani 1 1 d .
H10A H 0.7918 -0.0316 -0.4737 0.037 Uiso 1 1 calc R
H10B H 0.8743 -0.1042 -0.5361 0.037 Uiso 1 1 calc R
C17 C 1.4381(4) 0.2323(3) -0.0978(4) 0.0364(8) Uani 1 1 d .
H17A H 1.5121 0.2876 -0.0860 0.044 Uiso 1 1 calc R
H17B H 1.4256 0.2181 -0.0231 0.044 Uiso 1 1 calc R
C7 C 0.5179(4) -0.1441(3) -0.6338(3) 0.0310(8) Uani 1 1 d .
H7 H 0.5510 -0.0808 -0.6563 0.037 Uiso 1 1 calc R
C6 C 0.3790(4) -0.1808(4) -0.6925(4) 0.0392(9) Uani 1 1 d .
H6 H 0.3169 -0.1422 -0.7561 0.047 Uiso 1 1 calc R
C4 C 0.4158(5) -0.3317(3) -0.5681(4) 0.0412(10) Uani 1 1 d .
H4 H 0.3807 -0.3945 -0.5461 0.049 Uiso 1 1 calc R
C1 C 0.7796(4) -0.2686(3) -0.3862(3) 0.0346(8) Uani 1 1 d .
H1 H 0.8670 -0.2784 -0.3231 0.042 Uiso 1 1 calc R
C5 C 0.3304(5) -0.2731(4) -0.6594(4) 0.0439(10) Uani 1 1 d .
H5 H 0.2352 -0.2965 -0.7010 0.053 Uiso 1 1 calc R
O4W O 1.2383(4) 0.0713(3) 0.1806(3) 0.0485(8) Uani 1 1 d D
O5W O 1.0334(4) -0.0391(3) 0.2335(4) 0.0714(11) Uani 1 1 d D
H1W2 H 1.239(5) -0.235(2) -0.179(3) 0.044(12) Uiso 1 1 d D
H1W4 H 1.159(3) 0.033(3) 0.197(3) 0.028(10) Uiso 1 1 d D
H2W3 H 1.082(5) 0.0862(18) -0.060(4) 0.054(14) Uiso 1 1 d D
H2W2 H 1.179(4) -0.198(4) -0.087(4) 0.051(14) Uiso 1 1 d D
H2W1 H 1.499(3) 0.025(4) 0.110(3) 0.050(13) Uiso 1 1 d D
H1W1 H 1.333(4) 0.022(4) 0.087(4) 0.048(13) Uiso 1 1 d D
H2W4 H 1.202(9) 0.138(4) 0.139(7) 0.14(3) Uiso 1 1 d D
H1W5 H 0.949(6) 0.007(5) 0.226(7) 0.13(3) Uiso 1 1 d D
H2W5 H 0.998(8) -0.084(6) 0.162(4) 0.13(3) Uiso 1 1 d D
H1W3 H 1.082(7) -0.039(3) -0.044(4) 0.11(2) Uiso 1 1 d D

loop_
_atom_site_aniso_label
_atom_site_aniso_U_11
_atom_site_aniso_U_22
_atom_site_aniso_U_33
_atom_site_aniso_U_23
_atom_site_aniso_U_13
_atom_site_aniso_U_12
I1 0.04096(14) 0.03557(13) 0.03406(12) 0.00972(11) 0.00584(10) -0.00224(11)
I2 0.03195(12) 0.03385(12) 0.04587(14) 0.00724(11) 0.01955(10) 0.00015(10)
Ca1 0.0207(3) 0.0239(3) 0.0215(3) -0.0016(2) 0.0089(2) -0.0016(2)
O24 0.0226(11) 0.0360(13) 0.0231(11) -0.0019(10) 0.0063(9) 0.0080(10)
O21 0.0241(12) 0.0343(14) 0.0338(13) -0.0001(11) 0.0104(10) 0.0014(10)
O18 0.0255(12) 0.0333(13) 0.0348(13) -0.0043(11) 0.0085(10) -0.0062(10)
C19 0.0231(16) 0.046(2) 0.0366(18) -0.0012(17) 0.0063(14) -0.0083(16)
C25 0.0302(17) 0.044(2) 0.0223(16) -0.0052(15) 0.0095(14) -0.0004(16)
C20 0.0236(17) 0.044(2) 0.048(2) 0.0048(19) 0.0129(16) -0.0022(16)
C23 0.0301(18) 0.044(2) 0.039(2) -0.0041(17) 0.0198(17) 0.0098(16)
C22 0.0279(18) 0.037(2) 0.042(2) -0.0001(15) 0.0113(17) 0.0090(15)
O15 0.0263(12) 0.0202(11) 0.0349(13) -0.0015(10) 0.0117(10) -0.0035(9)
N12 0.0233(14) 0.0254(15) 0.0244(13) -0.0001(11) 0.0086(11) 0.0005(11)
C26 0.0308(18) 0.041(2) 0.0214(15) 0.0026(15) 0.0094(14) -0.0011(16)
C14 0.0295(18) 0.0279(18) 0.0359(19) 0.0037(15) 0.0106(15) 0.0035(15)
C11 0.0260(16) 0.0247(16) 0.0239(15) 0.0028(13) 0.0073(13) -0.0001(13)
C13 0.0242(15) 0.0281(16) 0.0328(16) 0.0028(16) 0.0076(13) 0.0050(15)
O3W 0.0353(14) 0.0268(12) 0.0367(13) -0.0032(11) 0.0202(11) 0.0000(11)
O1W 0.0326(14) 0.0511(17) 0.0263(12) -0.0051(12) 0.0106(11) -0.0026(13)
O2W 0.0350(13) 0.0259(12) 0.0356(14) -0.0009(11) 0.0181(11) -0.0003(11)
C16 0.0353(17) 0.0220(17) 0.048(2) -0.0037(16) 0.0197(16) -0.0068(16)
C8 0.0271(16) 0.038(2) 0.0276(17) -0.0085(14) 0.0163(14) -0.0081(14)
N2 0.049(2) 0.0322(18) 0.0385(18) 0.0022(14) 0.0221(16) -0.0078(15)
C9 0.0306(17) 0.0283(17) 0.0248(17) -0.0047(14) 0.0111(14) -0.0038(14)
C3 0.038(2) 0.036(2) 0.0310(18) -0.0058(15) 0.0208(16) -0.0063(16)
C10 0.0266(17) 0.0304(18) 0.0295(17) 0.0010(14) 0.0034(14) -0.0037(14)
C17 0.036(2) 0.0317(19) 0.041(2) -0.0101(16) 0.0126(17) -0.0075(16)
C7 0.0267(17) 0.033(2) 0.036(2) -0.0062(15) 0.0142(15) -0.0022(14)
C6 0.0286(18) 0.054(2) 0.037(2) -0.0083(19) 0.0139(16) -0.0016(18)
C4 0.043(2) 0.042(2) 0.047(2) -0.0107(19) 0.027(2) -0.0173(19)
C1 0.037(2) 0.0359(19) 0.0311(18) -0.0038(16) 0.0120(16) -0.0057(16)
C5 0.034(2) 0.054(3) 0.046(2) -0.007(2) 0.0165(18) -0.0109(18)
O4W 0.0523(18) 0.056(2) 0.0416(16) -0.0074(14) 0.0213(14) 0.0047(15)
O5W 0.061(2) 0.071(3) 0.086(3) -0.015(2) 0.032(2) -0.004(2)

loop_
_atom_type_symbol
_atom_type_description
_atom_type_scat_dispersion_real
_atom_type_scat_dispersion_imag
_atom_type_scat_source
C C 0.0033 0.0016 'International Tables Vol C Tables 4.2.6.8 and 6.1.1.4'
H H 0.0000 0.0000 'International Tables Vol C Tables 4.2.6.8 and 6.1.1.4'
O O 0.0106 0.0060 'International Tables Vol C Tables 4.2.6.8 and 6.1.1.4'
N N 0.0061 0.0033 'International Tables Vol C Tables 4.2.6.8 and 6.1.1.4'
Ca Ca 0.2262 0.3064 'International Tables Vol C Tables 4.2.6.8 and 6.1.1.4'
I I -0.4742 1.8119 'International Tables Vol C Tables 4.2.6.8 and 6.1.1.4'

loop_
_geom_angle_atom_site_label_1
_geom_angle_atom_site_label_2
_geom_angle_atom_site_label_3
_geom_angle
O2W Ca1 O1W 84.87(10)
O2W Ca1 O24 82.62(9)
O1W Ca1 O24 141.71(9)
O2W Ca1 O3W 76.58(9)
O1W Ca1 O3W 74.36(9)
O24 Ca1 O3W 136.17(9)
O2W Ca1 O15 146.30(9)
O1W Ca1 O15 102.12(9)
O24 Ca1 O15 108.28(8)
O3W Ca1 O15 73.83(8)
O2W Ca1 O18 149.05(9)
O1W Ca1 O18 79.70(9)
O24 Ca1 O18 93.09(9)
O3W Ca1 O18 123.64(9)
O15 Ca1 O18 63.97(8)
O2W Ca1 O21 85.65(9)
O1W Ca1 O21 78.82(9)
O24 Ca1 O21 64.28(8)
O3W Ca1 O21 148.87(9)
O15 Ca1 O21 127.98(8)
O18 Ca1 O21 65.19(9)
O2W Ca1 N12 91.07(9)
O1W Ca1 N12 151.01(9)
O24 Ca1 N12 65.40(8)
O3W Ca1 N12 76.78(9)
O15 Ca1 N12 66.82(8)
O18 Ca1 N12 115.04(9)
O21 Ca1 N12 129.58(9)
C25 O24 C23 112.6(3)
C25 O24 Ca1 123.69(19)
C23 O24 Ca1 123.7(2)
C22 O21 C20 113.2(3)
C22 O21 Ca1 109.5(2)
C20 O21 Ca1 114.9(2)
C17 O18 C19 113.6(3)
C17 O18 Ca1 109.6(2)
C19 O18 Ca1 116.1(2)
O18 C19 C20 106.8(3)
O24 C25 C26 107.4(3)
O21 C20 C19 107.7(3)
O24 C23 C22 107.2(3)
O21 C22 C23 111.5(3)
C14 O15 C16 111.2(3)
C14 O15 Ca1 121.8(2)
C16 O15 Ca1 120.1(2)
C11 N12 C26 113.7(3)
C11 N12 C13 109.9(3)
C26 N12 C13 110.5(3)
C11 N12 Ca1 109.23(18)
C26 N12 Ca1 105.83(19)
C13 N12 Ca1 107.37(19)
N12 C26 C25 111.5(3)
O15 C14 C13 109.6(3)
N12 C11 C10 115.8(3)
N12 C13 C14 113.5(3)
O15 C16 C17 108.3(3)
C7 C8 C3 119.9(3)
C7 C8 C9 133.1(3)
C3 C8 C9 107.0(3)
C3 N2 C1 108.7(3)
C1 C9 C8 105.9(3)
C1 C9 C10 129.5(3)
C8 C9 C10 124.5(3)
N2 C3 C4 131.4(4)
N2 C3 C8 107.8(3)
C4 C3 C8 120.7(4)
C9 C10 C11 113.6(3)
O18 C17 C16 106.7(3)
C8 C7 C6 118.6(4)
C5 C6 C7 120.7(4)
C5 C4 C3 118.2(4)
C9 C1 N2 110.5(3)
C4 C5 C6 121.9(4)

loop_
_geom_bond_atom_site_label_1
_geom_bond_atom_site_label_2
_geom_bond_distance
Ca1 O2W 2.370(3)
Ca1 O1W 2.427(3)
Ca1 O24 2.457(2)
Ca1 O3W 2.456(3)
Ca1 O15 2.464(2)
Ca1 O18 2.476(3)
Ca1 O21 2.555(2)
Ca1 N12 2.640(3)
O24 C25 1.432(4)
O24 C23 1.443(4)
O21 C22 1.440(5)
O21 C20 1.440(5)
O18 C17 1.426(5)
O18 C19 1.436(4)
C19 C20 1.492(6)
C25 C26 1.512(5)
C23 C22 1.510(6)
O15 C14 1.431(4)
O15 C16 1.434(4)
N12 C11 1.476(4)
N12 C26 1.479(4)
N12 C13 1.479(4)
C14 C13 1.502(5)
C11 C10 1.536(4)
C16 C17 1.498(5)
C8 C7 1.393(5)
C8 C3 1.416(5)
C8 C9 1.444(5)
N2 C3 1.363(5)
N2 C1 1.385(5)
C9 C1 1.362(5)
C9 C10 1.492(5)
C3 C4 1.397(5)
C7 C6 1.392(5)
C6 C5 1.387(6)
C4 C5 1.372(7)
